data_2241919
loop_
_publ_author_name
'Ishikawa, Yoshinobu'

_publ_section_title
;
 Crystal structure of 7-iodo-4-oxo-4<i>H</i>-chromene-3-carbaldehyde
;
_journal_coeditor_code ZL2682
_journal_issue 12
_journal_name_full 'Acta Crystallographica Section E'
_journal_page_first 1724
_journal_page_last 1727
_journal_paper_doi 10.1107/S2056989016016972
_journal_volume 72
_journal_year 2016
_chemical_formula_iupac 'C10 H5 I O3'
_chemical_formula_moiety 'C10 H5 I O3'
_chemical_formula_sum 'C10 H5 I O3'
_chemical_formula_weight 300.05
_chemical_name_systematic
;
7-Iodo-4-oxo-4<i>H</i>-chromene-3-carbaldehyde
;
_space_group_crystal_system monoclinic
_space_group_IT_number 14
_space_group_name_Hall '-P 2yn'
_space_group_name_H-M_alt 'P 1 21/n 1'
_symmetry_space_group_name_Hall '-P 2yn'
_symmetry_space_group_name_H-M 'P 1 21/n 1'
_atom_sites_solution_hydrogens geom
_atom_sites_solution_primary direct
_atom_sites_solution_secondary difmap
_cell_angle_alpha 90.0000
_cell_angle_beta 103.06(4)
_cell_angle_gamma 90.0000
_cell_formula_units_Z 4
_cell_length_a 9.572(4)
_cell_length_b 7.533(4)
_cell_length_c 13.095(9)
_cell_measurement_reflns_used 25
_cell_measurement_temperature 100
_cell_measurement_theta_max 17.11
_cell_measurement_theta_min 15.12
_cell_volume 919.8(9)
_computing_cell_refinement
;
<i>WinAFC</i> (Rigaku, 1999)
;
_computing_data_collection
;
<i>WinAFC</i> (Rigaku, 1999)
;
_computing_data_reduction
;
<i>WinAFC</i> (Rigaku, 1999)
;
_computing_molecular_graphics
;
CrystalStructure (Rigaku, 2015)
;
_computing_publication_material
;
CrystalStructure (Rigaku, 2015)
;
_computing_structure_refinement
;
SHELXL2014 (Sheldrick, 2015)
;
_computing_structure_solution
;
SIR2011 (Burla <i>et al.</i>,  2012)
;
_diffrn_ambient_temperature 100
_diffrn_measured_fraction_theta_full 0.999
_diffrn_measured_fraction_theta_max 1.000
_diffrn_measurement_device_type 'Rigaku AFC7R'
_diffrn_measurement_method \w-2\q
_diffrn_radiation_type 'Mo K\a'
_diffrn_radiation_wavelength 0.71069
_diffrn_reflns_av_R_equivalents 0.0167
_diffrn_reflns_limit_h_max 12
_diffrn_reflns_limit_h_min -12
_diffrn_reflns_limit_k_max 0
_diffrn_reflns_limit_k_min -9
_diffrn_reflns_limit_l_max 17
_diffrn_reflns_limit_l_min -9
_diffrn_reflns_number 2538
_diffrn_reflns_theta_full 25.240
_diffrn_reflns_theta_max 27.495
_diffrn_reflns_theta_min 2.983
_diffrn_standards_decay_% -0.317
_diffrn_standards_interval_count 150
_diffrn_standards_number 3
_exptl_absorpt_coefficient_mu 3.457
_exptl_absorpt_correction_T_max 0.595
_exptl_absorpt_correction_T_min 0.528
_exptl_absorpt_correction_type psi-scan
_exptl_absorpt_process_details
;
(North <i>et al.</i>,  1968)
;
_exptl_crystal_colour yellow
_exptl_crystal_density_diffrn 2.167
_exptl_crystal_density_method 'not measured'
_exptl_crystal_description prismatic
_exptl_crystal_F_000 568.00
_exptl_crystal_size_max 0.250
_exptl_crystal_size_mid 0.180
_exptl_crystal_size_min 0.150
_refine_diff_density_max 0.56
_refine_diff_density_min -0.60
_refine_ls_extinction_coef 0.0024(4)
_refine_ls_extinction_method
;
SHELXL2014 (Sheldrick, 2015)
;
_refine_ls_goodness_of_fit_ref 1.062
_refine_ls_hydrogen_treatment constr
_refine_ls_number_parameters 128
_refine_ls_number_reflns 2119
_refine_ls_number_restraints 0
_refine_ls_R_factor_all 0.0270
_refine_ls_R_factor_gt 0.0208
_refine_ls_shift/su_max 0.001
_refine_ls_structure_factor_coef Fsqd
_refine_ls_weighting_details 'w = 1/[\s^2^(Fo^2^)+(0.0244P)^2^+1.8229P] where P=(Fo^2^+2Fc^2^)/3'
_refine_ls_weighting_scheme calc
_refine_ls_wR_factor_gt 0.0503
_refine_ls_wR_factor_ref 0.0530
_reflns_number_gt 1916
_reflns_number_total 2119
_reflns_threshold_expression F^2^>2.0\s(F^2^)
_cod_data_source_file zl2682sup1.cif
_cod_data_source_block I
_cod_database_code 2241919

loop_
_space_group_symop_id
_space_group_symop_operation_xyz
1 +X,+Y,+Z
2 1/2-X,1/2+Y,1/2-Z
3 -X,-Y,-Z
4 -1/2+X,-1/2-Y,-1/2+Z

loop_
_atom_site_type_symbol
_atom_site_label
_atom_site_fract_x
_atom_site_fract_y
_atom_site_fract_z
_atom_site_U_iso_or_equiv
_atom_site_adp_type
_atom_site_calc_flag
_atom_site_occupancy
I I1 0.24361(2) 0.04012(2) 0.39087(2) 0.01629(8) Uani d 1
O O1 -0.2715(2) 0.3092(3) 0.39728(15) 0.0152(4) Uani d 1
O O2 -0.1775(2) 0.8253(3) 0.33965(16) 0.0172(4) Uani d 1
O O3 -0.5743(2) 0.7067(3) 0.39144(17) 0.0209(4) Uani d 1
C C1 -0.3676(3) 0.4391(4) 0.3915(2) 0.0160(5) Uani d 1
H H1 -0.4603 0.4076 0.4004 0.019 Uiso calc 1
C C2 -0.3435(3) 0.6125(4) 0.3740(2) 0.0135(5) Uani d 1
C C3 -0.2044(3) 0.6703(4) 0.3577(2) 0.0128(5) Uani d 1
C C4 0.0421(3) 0.5595(4) 0.3565(2) 0.0143(5) Uani d 1
H H2 0.0697 0.6769 0.3434 0.017 Uiso calc 1
C C5 0.1408(3) 0.4232(4) 0.3655(2) 0.0144(5) Uani d 1
H H3 0.2365 0.4468 0.3604 0.017 Uiso calc 1
C C6 0.0979(3) 0.2499(4) 0.3822(2) 0.0133(5) Uani d 1
C C7 -0.0402(3) 0.2124(4) 0.3922(2) 0.0135(5) Uani d 1
H H4 -0.0685 0.0945 0.4039 0.016 Uiso calc 1
C C8 -0.0982(3) 0.5267(4) 0.3665(2) 0.0123(5) Uani d 1
C C9 -0.1358(3) 0.3530(4) 0.3847(2) 0.0132(5) Uani d 1
C C10 -0.4587(3) 0.7427(4) 0.3717(2) 0.0162(5) Uani d 1
H H5 -0.4422 0.8619 0.3538 0.019 Uiso calc 1

loop_
_atom_site_aniso_label
_atom_site_aniso_U_11
_atom_site_aniso_U_22
_atom_site_aniso_U_33
_atom_site_aniso_U_12
_atom_site_aniso_U_13
_atom_site_aniso_U_23
I1 0.01410(10) 0.01533(11) 0.01997(11) 0.00472(7) 0.00501(7) -0.00105(7)
O1 0.0119(9) 0.0131(9) 0.0217(10) 0.0010(7) 0.0064(8) 0.0019(8)
O2 0.0186(10) 0.0101(9) 0.0221(10) -0.0001(8) 0.0029(8) 0.0011(8)
O3 0.0155(10) 0.0215(11) 0.0263(11) 0.0054(8) 0.0064(8) 0.0012(9)
C1 0.0120(12) 0.0173(14) 0.0190(13) 0.0022(10) 0.0042(10) 0.0010(11)
C2 0.0119(12) 0.0149(13) 0.0135(12) 0.0041(10) 0.0020(10) 0.0009(11)
C3 0.0132(12) 0.0126(12) 0.0115(12) 0.0031(10) 0.0001(9) -0.0006(10)
C4 0.0139(12) 0.0140(13) 0.0149(12) -0.0029(10) 0.0029(10) -0.0004(10)
C5 0.0125(12) 0.0151(14) 0.0156(13) -0.0014(10) 0.0033(10) -0.0017(10)
C6 0.0154(12) 0.0111(12) 0.0137(12) 0.0051(10) 0.0035(10) -0.0025(10)
C7 0.0154(12) 0.0093(12) 0.0154(12) -0.0005(10) 0.0027(10) -0.0014(10)
C8 0.0129(12) 0.0119(12) 0.0121(12) -0.0013(10) 0.0026(9) -0.0010(10)
C9 0.0121(12) 0.0142(13) 0.0140(12) -0.0008(10) 0.0044(10) 0.0001(10)
C10 0.0164(13) 0.0156(13) 0.0153(13) 0.0040(11) 0.0008(10) -0.0012(11)

loop_
_atom_type_symbol
_atom_type_description
_atom_type_scat_dispersion_real
_atom_type_scat_dispersion_imag
_atom_type_scat_source
C C 0.0033 0.0016
;
International Tables for Crystallography
(Vol. C, Tables 4.2.6.8 and 6.1.1.4)
;
H H 0.0000 0.0000
;
International Tables for Crystallography
(Vol. C, Table 6.1.1.4)
;
I I -0.4742 1.8119
;
International Tables for Crystallography
(Vol. C, Tables 4.2.6.8 and 6.1.1.4)
;
O O 0.0106 0.0060
;
International Tables for Crystallography
(Vol. C, Tables 4.2.6.8 and 6.1.1.4)
;

loop_
_geom_angle_atom_site_label_1
_geom_angle_atom_site_label_2
_geom_angle_atom_site_label_3
_geom_angle
C1 O1 C9 118.2(2)
O1 C1 C2 125.1(3)
O1 C1 H1 117.4
C2 C1 H1 117.4
C1 C2 C3 120.5(2)
C1 C2 C10 119.4(3)
C3 C2 C10 120.1(3)
O2 C3 C2 123.2(3)
O2 C3 C8 122.8(2)
C2 C3 C8 113.9(2)
C5 C4 C8 120.8(3)
C5 C4 H2 119.6
C8 C4 H2 119.6
C4 C5 C6 119.1(3)
C4 C5 H3 120.5
C6 C5 H3 120.5
C7 C6 C5 121.6(2)
C7 C6 I1 118.6(2)
C5 C6 I1 119.8(2)
C6 C7 C9 117.7(3)
C6 C7 H4 121.2
C9 C7 H4 121.2
C9 C8 C4 118.2(2)
C9 C8 C3 120.2(2)
C4 C8 C3 121.5(3)
O1 C9 C7 115.5(2)
O1 C9 C8 122.0(2)
C7 C9 C8 122.5(2)
O3 C10 C2 123.9(3)
O3 C10 H5 118.0
C2 C10 H5 118.0

loop_
_geom_bond_atom_site_label_1
_geom_bond_atom_site_label_2
_geom_bond_distance
I1 C6 2.094(3)
O1 C1 1.334(3)
O1 C9 1.386(3)
O2 C3 1.230(3)
O3 C10 1.222(4)
C1 C2 1.355(4)
C1 H1 0.9500
C2 C3 1.462(4)
C2 C10 1.471(4)
C3 C8 1.471(4)
C4 C5 1.383(4)
C4 C8 1.400(4)
C4 H2 0.9500
C5 C6 1.401(4)
C5 H3 0.9500
C6 C7 1.387(4)
C7 C9 1.389(4)
C7 H4 0.9500
C8 C9 1.392(4)
C10 H5 0.9500

loop_
_geom_hbond_atom_site_label_D
_geom_hbond_atom_site_label_H
_geom_hbond_atom_site_label_A
_geom_hbond_site_symmetry_A
_geom_hbond_distance_DH
_geom_hbond_distance_HA
_geom_hbond_distance_DA
_geom_hbond_angle_DHA
_geom_hbond_publ_flag
C7 H4 O2 1_545 0.950 2.348 3.208(4) 150.35(16) yes

loop_
_geom_torsion_atom_site_label_1
_geom_torsion_atom_site_label_2
_geom_torsion_atom_site_label_3
_geom_torsion_atom_site_label_4
_geom_torsion
C9 O1 C1 C2 0.1(4)
O1 C1 C2 C3 1.1(4)
O1 C1 C2 C10 -178.8(2)
C1 C2 C3 O2 178.6(3)
C10 C2 C3 O2 -1.5(4)
C1 C2 C3 C8 -2.3(4)
C10 C2 C3 C8 177.6(2)
C8 C4 C5 C6 1.6(4)
C4 C5 C6 C7 -1.5(4)
C4 C5 C6 I1 177.9(2)
C5 C6 C7 C9 0.3(4)
I1 C6 C7 C9 -179.1(2)
C5 C4 C8 C9 -0.6(4)
C5 C4 C8 C3 179.7(2)
O2 C3 C8 C9 -178.5(3)
C2 C3 C8 C9 2.4(4)
O2 C3 C8 C4 1.2(4)
C2 C3 C8 C4 -177.9(2)
C1 O1 C9 C7 179.6(2)
C1 O1 C9 C8 0.0(4)
C6 C7 C9 O1 -178.8(2)
C6 C7 C9 C8 0.7(4)
C4 C8 C9 O1 179.0(2)
C3 C8 C9 O1 -1.4(4)
C4 C8 C9 C7 -0.6(4)
C3 C8 C9 C7 179.1(2)
C1 C2 C10 O3 4.9(4)
C3 C2 C10 O3 -175.0(3)

_cod_database_fobs_code 2241919
